data_2219593
loop_
_publ_author_name
'Yal\,c\?in, \,Serife P\?inar'
'Akkurt, Mehmet'
'\,Sahin, Ertan'
'G\"uzel, \"Ozlen'
'Salman, Ayd\?in'
'Ihan, Eser'

_publ_section_title <i>N</i>-(2,6-Dimethyl-3-oxo-1-thia-4-azaspiro[4.5]dec-4-yl)-2-hydroxy-2,2-diphenylacetamide
_journal_coeditor_code HB2789
_journal_issue 10
_journal_name_full 'Acta Crystallographica Section E'
_journal_page_first o1919
_journal_paper_doi 10.1107/S1600536808028651
_journal_volume 64
_journal_year 2008
_chemical_formula_iupac 'C24 H28 N2 O3 S'
_chemical_formula_moiety 'C24 H28 N2 O3 S'
_chemical_formula_sum 'C24 H28 N2 O3 S'
_chemical_formula_weight 423.55
_chemical_name_systematic
;
<i>N</i>-(2,6-Dimethyl-3-oxo-1-thia-4-azaspiro[4.5]dec-4-yl)-2-hydroxy-2,2-
diphenylacetamide
;
_space_group_IT_number 14
_symmetry_cell_setting monoclinic
_symmetry_space_group_name_Hall '-P 2ybc'
_symmetry_space_group_name_H-M 'P 1 21/c 1'
_atom_sites_solution_hydrogens mixed
_atom_sites_solution_primary direct
_atom_sites_solution_secondary difmap
_cell_angle_alpha 90
_cell_angle_beta 105.063(2)
_cell_angle_gamma 90
_cell_formula_units_Z 4
_cell_length_a 9.4942(4)
_cell_length_b 20.6765(5)
_cell_length_c 12.0052(4)
_cell_measurement_reflns_used 4481
_cell_measurement_temperature 293.15
_cell_measurement_theta_max 30.55
_cell_measurement_theta_min 2.43
_cell_volume 2275.73(14)
_computing_cell_refinement 'CrystalClear (Rigaku/MSC, 2005)'
_computing_data_collection 'CrystalClear (Rigaku/MSC, 2005)'
_computing_data_reduction 'CrystalClear (Rigaku/MSC, 2005)'
_computing_molecular_graphics 'ORTEP-3 for Windows (Farrugia, 1997)'
_computing_publication_material 'PLATON (Spek, 2003)'
_computing_structure_refinement 'SHELXL97 (Sheldrick, 2008)'
_computing_structure_solution 'SIR-97 (Altomare <i>et al.</i>,  1999)'
_diffrn_ambient_temperature 293.1500
_diffrn_detector_area_resol_mean 10.0000
_diffrn_measured_fraction_theta_full 0.994
_diffrn_measured_fraction_theta_max 0.994
_diffrn_measurement_device
;
Rigaku R-AXIS conversion
;
_diffrn_measurement_method dtprofit.ref
_diffrn_radiation_monochromator 'Graphite Monochromator'
_diffrn_radiation_source 'Sealed Tube'
_diffrn_radiation_type 'Mo K\a'
_diffrn_radiation_wavelength 0.7107
_diffrn_reflns_av_R_equivalents 0.0000
_diffrn_reflns_av_sigmaI/netI 0.0557
_diffrn_reflns_limit_h_max 13
_diffrn_reflns_limit_h_min -13
_diffrn_reflns_limit_k_max 29
_diffrn_reflns_limit_k_min 0
_diffrn_reflns_limit_l_max 17
_diffrn_reflns_limit_l_min 0
_diffrn_reflns_number 6931
_diffrn_reflns_reduction_process 'Lp corrections applied'
_diffrn_reflns_theta_full 30.54
_diffrn_reflns_theta_max 30.54
_diffrn_reflns_theta_min 2.64
_diffrn_standards_number 0
_exptl_absorpt_coefficient_mu 0.169
_exptl_absorpt_correction_T_max 0.967
_exptl_absorpt_correction_T_min 0.967
_exptl_absorpt_correction_type 'empirical (using intensity measurements)'
_exptl_absorpt_process_details 'XABS2 (Parkin et al., 1995)'
_exptl_crystal_colour 'pale yellow'
_exptl_crystal_density_diffrn 1.236
_exptl_crystal_density_method 'Not Measured'
_exptl_crystal_description block
_exptl_crystal_F_000 900
_exptl_crystal_size_max 0.2000
_exptl_crystal_size_mid 0.2000
_exptl_crystal_size_min 0.2000
_refine_diff_density_max 0.284
_refine_diff_density_min -0.351
_refine_ls_extinction_method none
_refine_ls_goodness_of_fit_ref 1.050
_refine_ls_hydrogen_treatment mixed
_refine_ls_matrix_type full
_refine_ls_number_parameters 301
_refine_ls_number_reflns 6931
_refine_ls_number_restraints 0
_refine_ls_restrained_S_all 1.050
_refine_ls_R_factor_all 0.1833
_refine_ls_R_factor_gt 0.0942
_refine_ls_shift/su_max 0.000
_refine_ls_shift/su_mean 0.000
_refine_ls_structure_factor_coef Fsqd
_refine_ls_weighting_details 'calc w=1/[\s^2^(Fo^2^)+(0.0588P)^2^+1.0272P] where P=(Fo^2^+2Fc^2^)/3'
_refine_ls_weighting_scheme calc
_refine_ls_wR_factor_gt 0.1885
_refine_ls_wR_factor_ref 0.2353
_reflns_number_gt 3002
_reflns_number_total 6931
_reflns_threshold_expression I>2\s(I)
_cod_data_source_file hb2789.cif
_cod_data_source_block I
_cod_depositor_comments
;
The following automatic conversions were performed:

'_atom_sites_solution_hydrogens' value 'difmap and geom' was changed
to 'mixed'.

Automatic conversion script
Id: cif_fix_values 6452 2018-10-05 10:23:21Z andrius 
;
_cod_original_sg_symbol_H-M 'P 21/c'
_cod_database_code 2219593
_cod_database_fobs_code 2219593

loop_
_symmetry_equiv_pos_site_id
_symmetry_equiv_pos_as_xyz
1 x,y,z
2 -x,1/2+y,1/2-z
3 -x,-y,-z
4 x,1/2-y,1/2+z

loop_
_atom_site_aniso_label
_atom_site_aniso_U_11
_atom_site_aniso_U_22
_atom_site_aniso_U_33
_atom_site_aniso_U_12
_atom_site_aniso_U_13
_atom_site_aniso_U_23
S1 0.1011(9) 0.1045(9) 0.1652(13) -0.0240(7) -0.0691(8) 0.0456(8)
O1 0.0723(15) 0.0910(18) 0.0904(18) 0.0132(13) 0.0026(13) 0.0235(14)
O2 0.0574(13) 0.126(2) 0.0696(15) 0.0027(14) 0.0067(12) 0.0014(14)
O3 0.0580(13) 0.0954(18) 0.0620(14) 0.0095(12) 0.0050(11) -0.0062(12)
N1 0.0575(15) 0.0745(18) 0.0670(17) -0.0033(13) -0.0084(12) 0.0063(14)
N2 0.0517(15) 0.095(2) 0.0589(17) -0.0003(15) -0.0007(13) -0.0060(15)
C1 0.089(3) 0.100(3) 0.098(3) -0.013(2) 0.007(2) -0.015(2)
C2 0.0580(19) 0.081(2) 0.084(2) -0.0039(17) 0.0028(16) -0.0012(19)
C3 0.0591(19) 0.080(2) 0.063(2) 0.0074(17) 0.0028(15) 0.0009(17)
C4 0.065(2) 0.078(2) 0.078(2) -0.0025(18) -0.0107(17) 0.0153(19)
C5 0.132(4) 0.104(4) 0.079(3) -0.007(3) 0.005(3) 0.019(3)
C6A 0.106(6) 0.139(8) 0.082(6) 0.030(5) 0.023(5) -0.006(5)
C7 0.239(8) 0.132(5) 0.135(5) -0.041(5) -0.056(5) 0.063(4)
C8 0.227(9) 0.107(5) 0.225(9) -0.023(5) -0.081(7) 0.060(6)
C9 0.136(5) 0.098(4) 0.218(7) 0.037(4) -0.056(5) -0.016(4)
C10 0.085(3) 0.088(3) 0.129(5) 0.016(3) 0.002(3) 0.009(3)
C11 0.0555(18) 0.075(2) 0.064(2) 0.0002(15) 0.0035(15) 0.0074(16)
C12 0.0567(17) 0.075(2) 0.0529(17) 0.0009(15) 0.0063(14) 0.0008(15)
C13 0.0609(19) 0.074(2) 0.065(2) 0.0010(16) 0.0040(15) -0.0002(17)
C14 0.116(3) 0.093(3) 0.080(3) -0.022(2) 0.022(2) 0.001(2)
C15 0.162(5) 0.101(4) 0.101(4) -0.033(3) 0.027(3) 0.009(3)
C16 0.139(4) 0.079(3) 0.135(5) -0.014(3) 0.012(4) 0.004(3)
C17 0.115(4) 0.089(3) 0.136(4) 0.004(3) 0.025(3) -0.023(3)
C18 0.084(3) 0.084(3) 0.104(3) 0.003(2) 0.025(2) -0.007(2)
C19 0.0625(18) 0.074(2) 0.0508(17) 0.0061(16) 0.0085(14) -0.0003(15)
C20 0.075(2) 0.097(3) 0.060(2) -0.0005(19) -0.0035(17) -0.0072(18)
C21 0.091(3) 0.132(4) 0.061(2) 0.016(3) -0.013(2) -0.008(2)
C22 0.122(4) 0.136(4) 0.065(3) 0.036(3) 0.009(3) 0.022(3)
C23 0.107(3) 0.107(3) 0.087(3) 0.014(3) 0.020(3) 0.029(2)
C24 0.077(2) 0.089(3) 0.076(2) 0.007(2) 0.0089(18) 0.010(2)
C6B 0.070(7) 0.101(8) 0.107(8) 0.002(6) 0.025(6) -0.021(6)

loop_
_atom_site_type_symbol
_atom_site_label
_atom_site_fract_x
_atom_site_fract_y
_atom_site_fract_z
_atom_site_U_iso_or_equiv
_atom_site_thermal_displace_type
_atom_site_calc_flag
_atom_site_refinement_flags
_atom_site_occupancy
S S1 -0.11370(14) 0.07379(6) 0.21004(13) 0.1429(6) Uani . . 1.000
O O1 0.1607(3) -0.03247(12) 0.4220(2) 0.0880(10) Uani . . 1.000
O O2 0.2399(2) 0.11034(14) 0.5737(2) 0.0862(9) Uani . . 1.000
O O3 0.5610(3) 0.07766(12) 0.48919(19) 0.0738(9) Uani . . 1.000
N N1 0.1428(3) 0.06961(14) 0.3499(2) 0.0709(10) Uani . . 1.000
N N2 0.2874(3) 0.08385(15) 0.4045(2) 0.0713(10) Uani . . 1.000
C C1 -0.0926(4) -0.0586(2) 0.2264(4) 0.0989(17) Uani . . 1.000
C C2 -0.0673(3) 0.00255(17) 0.2971(3) 0.0772(11) Uani . . 1.000
C C3 0.0903(3) 0.01066(18) 0.3637(3) 0.0698(11) Uani . . 1.000
C C4 0.0490(4) 0.11999(18) 0.2824(3) 0.0791(12) Uani . . 1.000
C C5 0.1203(7) 0.1502(3) 0.1956(4) 0.109(2) Uani . . 1.000
C C6A 0.1402(11) 0.1054(5) 0.1149(8) 0.109(4) Uani . . 0.580(11)
C C7 0.0264(9) 0.2027(3) 0.1258(6) 0.188(4) Uani . . 1.000
C C8 0.0013(10) 0.2558(4) 0.2017(8) 0.212(5) Uani . . 1.000
C C9 -0.0740(7) 0.2280(3) 0.2883(7) 0.170(3) Uani . . 1.000
C C10 0.0158(6) 0.1737(3) 0.3578(6) 0.106(2) Uani . . 1.000
C C11 0.3265(3) 0.09945(16) 0.5184(3) 0.0671(11) Uani . . 1.000
C C12 0.4926(3) 0.10928(16) 0.5668(3) 0.0630(10) Uani . . 1.000
C C13 0.5154(3) 0.18202(17) 0.5640(3) 0.0689(11) Uani . . 1.000
C C14 0.5762(5) 0.2092(2) 0.4832(3) 0.0970(17) Uani . . 1.000
C C15 0.5908(6) 0.2758(3) 0.4764(4) 0.123(3) Uani . . 1.000
C C16 0.5463(6) 0.3152(2) 0.5502(5) 0.122(2) Uani . . 1.000
C C17 0.4866(5) 0.2891(2) 0.6331(5) 0.115(2) Uani . . 1.000
C C18 0.4700(4) 0.2227(2) 0.6395(4) 0.0906(17) Uani . . 1.000
C C19 0.5443(3) 0.07960(16) 0.6865(3) 0.0636(11) Uani . . 1.000
C C20 0.6706(4) 0.10250(19) 0.7626(3) 0.0812(14) Uani . . 1.000
C C21 0.7222(5) 0.0740(3) 0.8703(3) 0.1008(18) Uani . . 1.000
C C22 0.6495(6) 0.0232(3) 0.9013(4) 0.111(2) Uani . . 1.000
C C23 0.5267(5) -0.0006(2) 0.8266(4) 0.1013(17) Uani . . 1.000
C C24 0.4747(4) 0.02714(19) 0.7194(3) 0.0827(14) Uani . . 1.000
C C6B -0.0810(13) 0.1490(6) 0.4150(10) 0.092(4) Uani . . 0.420(11)
H HO3 0.656(5) 0.065(2) 0.521(4) 0.117(15) Uiso . . 1.000
H H1A -0.19400 -0.06190 0.18650 0.1480 Uiso calc R 1.000
H H1C -0.03520 -0.05760 0.17130 0.1480 Uiso calc R 1.000
H H2 -0.12760 0.00110 0.35200 0.0920 Uiso calc R 1.000
H H1B -0.06470 -0.09530 0.27630 0.1480 Uiso calc R 1.000
H H6A1 0.19960 0.07040 0.15370 0.1640 Uiso calc . 0.580(11)
H H6A2 0.18750 0.12590 0.06270 0.1640 Uiso calc . 0.580(11)
H H6A3 0.04710 0.08890 0.07260 0.1640 Uiso calc . 0.580(11)
H H7A 0.07390 0.21990 0.06970 0.2260 Uiso calc R 1.000
H H7B -0.06660 0.18450 0.08420 0.2260 Uiso calc R 1.000
H H8A -0.05930 0.28900 0.15580 0.2550 Uiso calc R 1.000
H HN2 0.353(3) 0.0683(14) 0.374(3) 0.060(10) Uiso . . 1.000
H H9A -0.16920 0.21150 0.24780 0.2030 Uiso calc R 1.000
H H9B -0.08800 0.26190 0.34010 0.2030 Uiso calc R 1.000
H H10A 0.115(6) 0.193(2) 0.400(4) 0.0500 Uiso . . 0.580(11)
H H10B -0.010(8) 0.156(4) 0.410(6) 0.0500 Uiso . . 0.580(11)
H H14 0.60820 0.18270 0.43220 0.1160 Uiso calc R 1.000
H H15 0.63160 0.29340 0.42060 0.1470 Uiso calc R 1.000
H H16 0.55580 0.35980 0.54500 0.1460 Uiso calc R 1.000
H H17 0.45730 0.31610 0.68490 0.1380 Uiso calc R 1.000
H H18 0.42810 0.20530 0.69490 0.1090 Uiso calc R 1.000
H H20 0.72090 0.13700 0.74150 0.0970 Uiso calc R 1.000
H H21 0.80650 0.08960 0.92130 0.1210 Uiso calc R 1.000
H H22 0.68370 0.00460 0.97380 0.1320 Uiso calc R 1.000
H H23 0.47800 -0.03560 0.84810 0.1210 Uiso calc R 1.000
H H24 0.39170 0.01030 0.66850 0.0990 Uiso calc R 1.000
H H8B 0.09360 0.27520 0.24180 0.2550 Uiso calc R 1.000
H H5A 0.229(7) 0.170(3) 0.247(5) 0.0500 Uiso . . 0.420(11)
H H5B 0.175(9) 0.122(5) 0.171(9) 0.0500 Uiso . . 0.420(11)
H H6B1 -0.10350 0.18160 0.46470 0.1380 Uiso calc . 0.420(11)
H H6B2 -0.03800 0.11230 0.46020 0.1380 Uiso calc . 0.420(11)
H H6B3 -0.16890 0.13590 0.35980 0.1380 Uiso calc . 0.420(11)

loop_
_atom_type_symbol
_atom_type_description
_atom_type_scat_dispersion_real
_atom_type_scat_dispersion_imag
_atom_type_scat_source
S S 0.1246 0.1234 'International Tables Vol C Tables 4.2.6.8 and 6.1.1.4'
O O 0.0106 0.0060 'International Tables Vol C Tables 4.2.6.8 and 6.1.1.4'
N N 0.0061 0.0033 'International Tables Vol C Tables 4.2.6.8 and 6.1.1.4'
H H 0.0000 0.0000 'International Tables Vol C Tables 4.2.6.8 and 6.1.1.4'
C C 0.0033 0.0016 'International Tables Vol C Tables 4.2.6.8 and 6.1.1.4'

loop_
_geom_angle_atom_site_label_1
_geom_angle_atom_site_label_2
_geom_angle_atom_site_label_3
_geom_angle
_geom_angle_publ_flag
C2 S1 C4 95.90(17) no
C12 O3 HO3 115(3) no
N2 N1 C3 119.1(3) no
C3 N1 C4 121.3(3) no
N2 N1 C4 119.5(3) no
N1 N2 C11 120.2(3) no
N1 N2 HN2 117(2) no
C11 N2 HN2 119(2) no
C1 C2 C3 112.5(3) no
S1 C2 C1 112.5(3) no
S1 C2 C3 106.1(2) no
O1 C3 C2 122.8(3) no
O1 C3 N1 124.6(3) no
N1 C3 C2 112.6(3) no
S1 C4 N1 102.0(2) no
S1 C4 C5 111.2(3) no
C5 C4 C10 107.9(4) no
S1 C4 C10 112.6(3) no
N1 C4 C5 110.9(4) no
N1 C4 C10 112.3(3) no
C4 C5 C6A 111.8(6) no
C4 C5 C7 111.9(5) no
C6A C5 C7 105.1(6) no
C5 C7 C8 110.9(6) no
C7 C8 C9 108.6(6) no
C8 C9 C10 111.0(6) no
C6B C10 C9 101.3(7) no
C4 C10 C6B 107.1(7) no
C4 C10 C9 112.8(5) no
O2 C11 N2 123.5(3) no
O2 C11 C12 123.0(3) no
N2 C11 C12 113.2(3) no
C11 C12 C13 105.0(3) no
C11 C12 C19 110.4(3) no
C13 C12 C19 114.0(3) no
O3 C12 C19 110.0(3) no
O3 C12 C11 106.7(3) no
O3 C12 C13 110.3(3) no
C12 C13 C14 120.6(3) no
C14 C13 C18 118.3(3) no
C12 C13 C18 121.1(3) no
C13 C14 C15 121.0(4) no
C14 C15 C16 120.5(5) no
C15 C16 C17 119.7(4) no
C16 C17 C18 120.2(4) no
C13 C18 C17 120.4(4) no
C12 C19 C20 119.7(3) no
C12 C19 C24 121.8(3) no
C20 C19 C24 118.4(3) no
C19 C20 C21 120.2(4) no
C20 C21 C22 120.1(4) no
C21 C22 C23 120.4(4) no
C22 C23 C24 120.1(4) no
C19 C24 C23 120.8(4) no
C2 C1 H1A 109.00 no
C2 C1 H1B 110.00 no
C2 C1 H1C 110.00 no
H1A C1 H1B 109.00 no
H1A C1 H1C 109.00 no
H1B C1 H1C 109.00 no
S1 C2 H2 109.00 no
C1 C2 H2 109.00 no
C3 C2 H2 109.00 no
C4 C5 H5A 106(3) no
C4 C5 H5B 111(7) no
C7 C5 H5A 111(3) no
C7 C5 H5B 127(7) no
H5A C5 H5B 84(7) no
C5 C6A H6A1 109.00 no
C5 C6A H6A2 109.00 no
C5 C6A H6A3 109.00 no
H6A1 C6A H6A2 110.00 no
H6A1 C6A H6A3 109.00 no
H6A2 C6A H6A3 110.00 no
H6B2 C6B H6B3 109.00 no
C10 C6B H6B3 109.00 no
C10 C6B H6B1 109.00 no
C10 C6B H6B2 109.00 no
H6B1 C6B H6B2 110.00 no
H6B1 C6B H6B3 109.00 no
C5 C7 H7B 109.00 no
C5 C7 H7A 110.00 no
H7A C7 H7B 108.00 no
C8 C7 H7A 109.00 no
C8 C7 H7B 109.00 no
C9 C8 H8B 110.00 no
C7 C8 H8A 110.00 no
C7 C8 H8B 110.00 no
C9 C8 H8A 110.00 no
H8A C8 H8B 108.00 no
C8 C9 H9A 109.00 no
C8 C9 H9B 109.00 no
H9A C9 H9B 108.00 no
C10 C9 H9B 109.00 no
C10 C9 H9A 109.00 no
C9 C10 H10A 107(2) no
C4 C10 H10B 106(6) no
C4 C10 H10A 106(3) no
C9 C10 H10B 121(6) no
H10A C10 H10B 102(6) no
C13 C14 H14 120.00 no
C15 C14 H14 119.00 no
C16 C15 H15 120.00 no
C14 C15 H15 120.00 no
C15 C16 H16 120.00 no
C17 C16 H16 120.00 no
C16 C17 H17 120.00 no
C18 C17 H17 120.00 no
C17 C18 H18 120.00 no
C13 C18 H18 120.00 no
C19 C20 H20 120.00 no
C21 C20 H20 120.00 no
C20 C21 H21 120.00 no
C22 C21 H21 120.00 no
C23 C22 H22 120.00 no
C21 C22 H22 120.00 no
C22 C23 H23 120.00 no
C24 C23 H23 120.00 no
C23 C24 H24 120.00 no
C19 C24 H24 120.00 no

loop_
_geom_bond_atom_site_label_1
_geom_bond_atom_site_label_2
_geom_bond_distance
_geom_bond_publ_flag
S1 C2 1.794(4) no
S1 C4 1.832(4) no
O1 C3 1.220(4) no
O2 C11 1.205(4) no
O3 C12 1.425(4) no
O3 HO3 0.92(5) no
N1 C3 1.343(5) no
N1 C4 1.470(5) no
N1 N2 1.391(4) no
N2 C11 1.359(4) no
N2 HN2 0.86(3) no
C1 C2 1.507(6) no
C2 C3 1.511(4) no
C4 C5 1.517(7) no
C4 C10 1.517(7) no
C5 C7 1.512(9) no
C5 C6A 1.388(11) no
C6B C10 1.380(14) no
C7 C8 1.485(11) no
C8 C9 1.519(12) no
C9 C10 1.521(9) no
C11 C12 1.546(4) no
C12 C19 1.522(5) no
C12 C13 1.521(5) no
C13 C18 1.385(5) no
C13 C14 1.372(5) no
C14 C15 1.389(7) no
C15 C16 1.350(8) no
C16 C17 1.377(8) no
C17 C18 1.386(6) no
C19 C24 1.380(5) no
C19 C20 1.388(5) no
C20 C21 1.389(5) no
C21 C22 1.361(8) no
C22 C23 1.365(7) no
C23 C24 1.378(6) no
C1 H1A 0.9600 no
C1 H1B 0.9600 no
C1 H1C 0.9600 no
C2 H2 0.9800 no
C5 H5A 1.13(7) no
C5 H5B 0.88(9) no
C6A H6A1 0.9600 no
C6A H6A2 0.9600 no
C6A H6A3 0.9600 no
C6B H6B1 0.9600 no
C6B H6B2 0.9600 no
C6B H6B3 0.9600 no
C7 H7A 0.9700 no
C7 H7B 0.9700 no
C8 H8A 0.9700 no
C8 H8B 0.9700 no
C9 H9B 0.9700 no
C9 H9A 0.9700 no
C10 H10B 0.82(7) no
C10 H10A 1.03(5) no
C14 H14 0.9300 no
C15 H15 0.9300 no
C16 H16 0.9300 no
C17 H17 0.9300 no
C18 H18 0.9300 no
C20 H20 0.9300 no
C21 H21 0.9300 no
C22 H22 0.9300 no
C23 H23 0.9300 no
C24 H24 0.9300 no

loop_
_geom_hbond_atom_site_label_D
_geom_hbond_atom_site_label_H
_geom_hbond_atom_site_label_A
_geom_hbond_site_symmetry_A
_geom_hbond_distance_DH
_geom_hbond_distance_HA
_geom_hbond_distance_DA
_geom_hbond_angle_DHA
_geom_hbond_publ_flag
O3 HO3 O1 3_656 0.92(5) 1.83(5) 2.744(4) 175(5) yes
N2 HN2 O3 . 0.86(3) 2.11(3) 2.535(4) 110(3) yes
C6A H6A1 N1 . 0.96 2.55 2.911(10) 102 no
C6A H6A3 S1 . 0.96 2.54 2.996(11) 109 no
C7 H7B S1 . 0.97 2.84 3.255(7) 107 no
C14 H14 O3 . 0.93 2.35 2.726(5) 103 no

loop_
_geom_torsion_atom_site_label_1
_geom_torsion_atom_site_label_2
_geom_torsion_atom_site_label_3
_geom_torsion_atom_site_label_4
_geom_torsion
_geom_torsion_publ_flag
C4 S1 C2 C1 -135.6(3) no
C4 S1 C2 C3 -12.3(3) no
C2 S1 C4 N1 13.4(2) no
C2 S1 C4 C5 131.6(3) no
C2 S1 C4 C10 -107.2(4) no
C3 N1 N2 C11 -79.3(4) no
C4 N1 N2 C11 98.2(4) no
N2 N1 C3 O1 0.3(5) no
N2 N1 C3 C2 -178.9(3) no
C4 N1 C3 O1 -177.2(3) no
C4 N1 C3 C2 3.7(4) no
N2 N1 C4 S1 170.4(2) no
N2 N1 C4 C5 52.0(4) no
N2 N1 C4 C10 -68.8(4) no
C3 N1 C4 S1 -12.2(4) no
C3 N1 C4 C5 -130.6(4) no
C3 N1 C4 C10 108.6(4) no
N1 N2 C11 O2 -10.3(5) no
N1 N2 C11 C12 176.1(3) no
S1 C2 C3 O1 -171.9(3) no
S1 C2 C3 N1 7.3(3) no
C1 C2 C3 O1 -48.6(5) no
C1 C2 C3 N1 130.6(3) no
S1 C4 C5 C6A -49.6(7) no
S1 C4 C5 C7 67.9(5) no
N1 C4 C5 C6A 63.1(7) no
N1 C4 C5 C7 -179.5(4) no
C10 C4 C5 C6A -173.5(6) no
C10 C4 C5 C7 -56.0(6) no
S1 C4 C10 C9 -68.8(5) no
N1 C4 C10 C9 176.7(4) no
C5 C4 C10 C9 54.2(6) no
C4 C5 C7 C8 61.0(8) no
C6A C5 C7 C8 -177.6(8) no
C5 C7 C8 C9 -59.5(9) no
C7 C8 C9 C10 57.2(9) no
C8 C9 C10 C4 -56.3(7) no
O2 C11 C12 O3 166.6(3) no
O2 C11 C12 C13 -76.3(4) no
O2 C11 C12 C19 47.0(4) no
N2 C11 C12 O3 -19.8(4) no
N2 C11 C12 C13 97.4(3) no
N2 C11 C12 C19 -139.3(3) no
O3 C12 C13 C14 8.4(4) no
O3 C12 C13 C18 -174.3(3) no
C11 C12 C13 C14 -106.2(4) no
C11 C12 C13 C18 71.1(4) no
C19 C12 C13 C14 132.8(3) no
C19 C12 C13 C18 -49.9(4) no
O3 C12 C19 C20 86.8(4) no
O3 C12 C19 C24 -88.6(4) no
C11 C12 C19 C20 -155.6(3) no
C11 C12 C19 C24 29.0(4) no
C13 C12 C19 C20 -37.7(4) no
C13 C12 C19 C24 146.9(3) no
C12 C13 C14 C15 176.8(4) no
C18 C13 C14 C15 -0.6(6) no
C12 C13 C18 C17 -177.6(4) no
C14 C13 C18 C17 -0.2(6) no
C13 C14 C15 C16 0.6(8) no
C14 C15 C16 C17 0.3(8) no
C15 C16 C17 C18 -1.1(8) no
C16 C17 C18 C13 1.1(7) no
C12 C19 C20 C21 -177.3(4) no
C24 C19 C20 C21 -1.8(6) no
C12 C19 C24 C23 177.4(4) no
C20 C19 C24 C23 2.0(6) no
C19 C20 C21 C22 0.4(7) no
C20 C21 C22 C23 0.8(8) no
C21 C22 C23 C24 -0.6(8) no
C22 C23 C24 C19 -0.8(7) no
